data_7716606
loop_
_publ_author_name
'Jin, Xiaodong'
'Nguyen, Bao-Nguyen T'
'Davies, Robert P.'

_publ_section_title
;
 Synthesis and characterisation of copper(I) complexes with relevance to
 intramolecular Ullmann <i>O</i>,<i>S</i>-arylation.
;
_journal_issue 30
_journal_name_full 'Dalton transactions (Cambridge, England : 2003)'
_journal_page_first 12554
_journal_page_last 12559
_journal_paper_doi 10.1039/d4dt01418a
_journal_volume 53
_journal_year 2024
_chemical_formula_moiety 'C56 H48 Cl4 Cu4 N8 S4, 0.5(C7 H8)'
_chemical_formula_sum 'C59.5 H52 Cl4 Cu4 N8 S4'
_chemical_formula_weight 1403.29
_space_group_crystal_system triclinic
_space_group_IT_number 2
_space_group_name_Hall '-P 1'
_space_group_name_H-M_alt 'P -1'
_atom_sites_solution_hydrogens mixed
_audit_creation_method SHELXL-2019/3
_audit_update_record
;
2024-04-18 deposited with the CCDC.	2024-07-08 downloaded from the CCDC.
;
_cell_angle_alpha 76.317(4)
_cell_angle_beta 81.511(3)
_cell_angle_gamma 80.941(3)
_cell_formula_units_Z 2
_cell_length_a 10.2309(3)
_cell_length_b 13.7555(5)
_cell_length_c 21.4692(10)
_cell_measurement_reflns_used 5955
_cell_measurement_temperature 173(2)
_cell_measurement_theta_max 73.3940
_cell_measurement_theta_min 4.2460
_cell_volume 2879.8(2)
_computing_cell_refinement 'CrysAlisPro, Rigaku OD'
_computing_data_collection 'CrysAlisPro, Rigaku OD'
_computing_data_reduction 'CrysAlisPro, Rigaku OD'
_computing_molecular_graphics 'Bruker SHELXTL'
_computing_publication_material 'CIFTAB-2014 (Sheldrick, 2014)'
_computing_structure_refinement 'SHELXL-2019/2 (Sheldrick, 2019)'
_computing_structure_solution 'SHELXS-2014 (Sheldrick, 2014)'
_diffrn_ambient_temperature 173(2)
_diffrn_detector_area_resol_mean 10.4115
_diffrn_measured_fraction_theta_full 0.981
_diffrn_measured_fraction_theta_max 0.939
_diffrn_measurement_device_type 'Agilent Xcalibur PX Ultra A'
_diffrn_measurement_method 'omega scans'
_diffrn_radiation_type CuK\a
_diffrn_radiation_wavelength 1.54184
_diffrn_reflns_av_R_equivalents 0.0550
_diffrn_reflns_av_unetI/netI 0.0788
_diffrn_reflns_Laue_measured_fraction_full 0.981
_diffrn_reflns_Laue_measured_fraction_max 0.939
_diffrn_reflns_limit_h_max 12
_diffrn_reflns_limit_h_min -9
_diffrn_reflns_limit_k_max 16
_diffrn_reflns_limit_k_min -12
_diffrn_reflns_limit_l_max 26
_diffrn_reflns_limit_l_min -26
_diffrn_reflns_number 16480
_diffrn_reflns_point_group_measured_fraction_full 0.981
_diffrn_reflns_point_group_measured_fraction_max 0.939
_diffrn_reflns_theta_full 67.684
_diffrn_reflns_theta_max 73.970
_diffrn_reflns_theta_min 3.334
_diffrn_source 'Enhance Ultra (Cu) X-ray Source'
_exptl_absorpt_coefficient_mu 5.104
_exptl_absorpt_correction_T_max 0.901
_exptl_absorpt_correction_T_min 0.575
_exptl_absorpt_correction_type analytical
_exptl_absorpt_process_details
; 
CrysAlisPro 1.171.38.43 (Rigaku Oxford Diffraction, 2015) 
Analytical numeric absorption correction using a multifaceted crystal 
model based on expressions derived by R.C. Clark & J.S. Reid. 
(Clark, R. C. & Reid, J. S. (1995). Acta Cryst. A51, 887-897) 
Empirical absorption correction using spherical harmonics, 
implemented in SCALE3 ABSPACK scaling algorithm. 
;
_exptl_crystal_colour Colourless
_exptl_crystal_density_diffrn 1.618
_exptl_crystal_description 'thin needles'
_exptl_crystal_F_000 1426
_exptl_crystal_size_max 0.16
_exptl_crystal_size_mid 0.05
_exptl_crystal_size_min 0.02
_refine_diff_density_max 0.546
_refine_diff_density_min -0.649
_refine_diff_density_rms 0.089
_refine_ls_extinction_method none
_refine_ls_goodness_of_fit_ref 1.021
_refine_ls_hydrogen_treatment mixed
_refine_ls_matrix_type full
_refine_ls_number_parameters 753
_refine_ls_number_reflns 10969
_refine_ls_number_restraints 47
_refine_ls_restrained_S_all 1.022
_refine_ls_R_factor_all 0.0688
_refine_ls_R_factor_gt 0.0444
_refine_ls_shift/su_max 0.001
_refine_ls_shift/su_mean 0.000
_refine_ls_structure_factor_coef Fsqd
_refine_ls_weighting_details 'w=1/[\s^2^(Fo^2^)+(0.0398P)^2^] where P=(Fo^2^+2Fc^2^)/3'
_refine_ls_weighting_scheme calc
_refine_ls_wR_factor_gt 0.1000
_refine_ls_wR_factor_ref 0.1137
_reflns_Friedel_coverage 0.000
_reflns_number_gt 8288
_reflns_number_total 10969
_reflns_threshold_expression 'I > 2\s(I)'
_cod_data_source_file d4dt01418a2.cif
_cod_data_source_block Cu4_3a-prime4
_cod_depositor_comments 'Adding full bibliography for 7716605--7716610.cif.'
_cod_original_formula_sum 'C59.50 H52 Cl4 Cu4 N8 S4'
_cod_database_code 7716606
_shelx_shelxl_version_number 2019/3
_shelx_space_group_comment
; 
The symmetry employed for this shelxl refinement is uniquely defined 
by the following loop, which should always be used as a source of 
symmetry information in preference to the above space-group names. 
They are only intended as comments. 
;

loop_
_space_group_symop_operation_xyz
'x, y, z'
'-x, -y, -z'

loop_
_atom_site_label
_atom_site_type_symbol
_atom_site_fract_x
_atom_site_fract_y
_atom_site_fract_z
_atom_site_U_iso_or_equiv
_atom_site_adp_type
_atom_site_occupancy
_atom_site_site_symmetry_order
_atom_site_calc_flag
_atom_site_refinement_flags_posn
_atom_site_refinement_flags_adp
_atom_site_refinement_flags_occupancy
_atom_site_disorder_assembly
_atom_site_disorder_group
Cu1 Cu -0.00167(6) 0.00429(4) 0.74975(3) 0.02515(12) Uani 1 1 d . . . . .
Cu2 Cu 0.24882(5) 0.03649(4) 0.72307(3) 0.02476(12) Uani 1 1 d . . . . .
Cu3 Cu 0.06281(6) 0.12985(4) 0.80759(2) 0.02418(12) Uani 1 1 d . . . . .
Cu4 Cu 0.17866(6) -0.05879(4) 0.84066(3) 0.02510(12) Uani 1 1 d . . . . .
S1 S 0.08510(9) 0.11144(6) 0.66159(4) 0.02512(18) Uani 1 1 d . . . . .
C1 C 0.0448(4) 0.2339(3) 0.67570(17) 0.0229(7) Uani 1 1 d . . . . .
N2 N 0.0222(3) 0.2471(2) 0.73533(14) 0.0238(6) Uani 1 1 d . . . . .
C3 C -0.0234(4) 0.3446(3) 0.74692(16) 0.0233(7) Uani 1 1 d . . . . .
C4 C -0.1563(4) 0.3874(3) 0.74219(17) 0.0254(7) Uani 1 1 d . . . . .
Cl4 Cl -0.26617(10) 0.32291(8) 0.71865(5) 0.0380(2) Uani 1 1 d . . . . .
C5 C -0.2024(4) 0.4818(3) 0.75638(19) 0.0324(8) Uani 1 1 d . . . . .
H5A H -0.292295 0.510410 0.752139 0.039 Uiso 1 1 calc R U . . .
C6 C -0.1169(5) 0.5336(3) 0.77663(19) 0.0327(9) Uani 1 1 d . . . . .
H6A H -0.148054 0.597386 0.786921 0.039 Uiso 1 1 calc R U . . .
C7 C 0.0147(5) 0.4916(3) 0.78179(19) 0.0320(8) Uani 1 1 d . . . . .
H7A H 0.073791 0.527326 0.795234 0.038 Uiso 1 1 calc R U . . .
C8 C 0.0611(4) 0.3980(3) 0.76755(17) 0.0265(7) Uani 1 1 d . . . . .
H8A H 0.151159 0.370077 0.771876 0.032 Uiso 1 1 calc R U . . .
N9 N 0.0334(3) 0.31154(17) 0.62381(14) 0.0289(7) Uani 1 1 d D . . . .
H9 H 0.017(5) 0.3737(2) 0.6322(3) 0.034(12) Uiso 1 1 d D . . . .
C10 C 0.0864(4) 0.3073(3) 0.55774(18) 0.0341(9) Uani 1 1 d . . . . .
H10A H 0.105472 0.235645 0.554608 0.041 Uiso 1 1 calc R U . . .
H10B H 0.171974 0.335855 0.547508 0.041 Uiso 1 1 calc R U . . .
C11 C -0.0039(4) 0.3625(3) 0.50788(17) 0.0240(7) Uani 1 1 d . . . . .
C12 C -0.1415(4) 0.3853(3) 0.5227(2) 0.0331(8) Uani 1 1 d . . . . .
H12A H -0.180428 0.369642 0.566250 0.040 Uiso 1 1 calc R U . . .
C13 C -0.2214(5) 0.4304(3) 0.4744(2) 0.0388(10) Uani 1 1 d . . . . .
H13A H -0.314854 0.445252 0.484928 0.047 Uiso 1 1 calc R U . . .
C14 C -0.1647(5) 0.4542(3) 0.4103(2) 0.0399(10) Uani 1 1 d . . . . .
H14A H -0.219381 0.484669 0.376939 0.048 Uiso 1 1 calc R U . . .
C15 C -0.0286(5) 0.4331(3) 0.3956(2) 0.0383(10) Uani 1 1 d . . . . .
H15A H 0.010481 0.448914 0.352040 0.046 Uiso 1 1 calc R U . . .
C16 C 0.0507(4) 0.3890(3) 0.44422(18) 0.0294(8) Uani 1 1 d . . . . .
H16A H 0.144489 0.376674 0.433748 0.035 Uiso 1 1 calc R U . . .
S21 S -0.12553(9) 0.04500(6) 0.83770(4) 0.02427(17) Uani 1 1 d . . . . .
C21 C -0.0919(4) -0.0571(3) 0.90288(17) 0.0244(7) Uani 1 1 d . . . . .
N22 N 0.0299(3) -0.1031(2) 0.90786(15) 0.0251(6) Uani 1 1 d . . . . .
C23 C 0.0526(4) -0.1852(3) 0.96177(18) 0.0254(7) Uani 1 1 d . . . . .
C24 C 0.0648(4) -0.2854(3) 0.95658(18) 0.0252(7) Uani 1 1 d . . . . .
Cl24 Cl 0.04070(11) -0.31236(7) 0.88442(5) 0.0348(2) Uani 1 1 d . . . . .
C25 C 0.0985(4) -0.3643(3) 1.00739(19) 0.0304(8) Uani 1 1 d . . . . .
H25A H 0.106606 -0.432044 1.002686 0.037 Uiso 1 1 calc R U . . .
C26 C 0.1203(5) -0.3444(3) 1.0649(2) 0.0374(9) Uani 1 1 d . . . . .
H26A H 0.143654 -0.398297 1.099828 0.045 Uiso 1 1 calc R U . . .
C27 C 0.1081(5) -0.2462(3) 1.0713(2) 0.0396(10) Uani 1 1 d . . . . .
H27A H 0.122752 -0.232557 1.110928 0.048 Uiso 1 1 calc R U . . .
C28 C 0.0746(4) -0.1668(3) 1.0208(2) 0.0327(8) Uani 1 1 d . . . . .
H28A H 0.066507 -0.099344 1.026058 0.039 Uiso 1 1 calc R U . . .
N29 N -0.1948(3) -0.0802(3) 0.94891(14) 0.0384(8) Uani 1 1 d D . . . .
H29 H -0.1682(10) -0.1260(5) 0.9836(2) 0.042(14) Uiso 1 1 d D . . . .
C30 C -0.3350(4) -0.0630(4) 0.9381(2) 0.0447(11) Uani 1 1 d . . . . .
H30A H -0.344458 -0.017845 0.895203 0.054 Uiso 1 1 calc R U . . .
H30B H -0.387130 -0.028207 0.970967 0.054 Uiso 1 1 calc R U . . .
C31 C -0.3930(4) -0.1594(3) 0.94115(19) 0.0344(9) Uani 1 1 d . . . . .
C32 C -0.3163(5) -0.2517(4) 0.9435(2) 0.0440(11) Uani 1 1 d . . . . .
H32A H -0.222282 -0.255930 0.941788 0.053 Uiso 1 1 calc R U . . .
C33 C -0.3736(6) -0.3389(4) 0.9483(3) 0.0507(12) Uani 1 1 d . . . . .
H33A H -0.319214 -0.401902 0.949530 0.061 Uiso 1 1 calc R U . . .
C34 C -0.5092(6) -0.3331(5) 0.9511(3) 0.0596(14) Uani 1 1 d . . . . .
H34A H -0.549735 -0.392340 0.955787 0.072 Uiso 1 1 calc R U . . .
C35 C -0.5858(6) -0.2413(5) 0.9473(3) 0.0665(17) Uani 1 1 d . . . . .
H35A H -0.679443 -0.237045 0.947317 0.080 Uiso 1 1 calc R U . . .
C36 C -0.5297(5) -0.1548(4) 0.9433(3) 0.0516(13) Uani 1 1 d . . . . .
H36A H -0.584854 -0.092139 0.941958 0.062 Uiso 1 1 calc R U . . .
S41 S 0.27801(9) -0.13570(6) 0.76011(4) 0.02586(18) Uani 1 1 d . . . . .
C41 C 0.1483(4) -0.1868(3) 0.73805(17) 0.0235(7) Uani 1 1 d . . . . .
N42 N 0.0287(3) -0.1355(2) 0.73571(16) 0.0263(6) Uani 1 1 d . . . . .
C43 C -0.0828(4) -0.1745(3) 0.7230(2) 0.0300(8) Uani 1 1 d . . . . .
C44 C -0.1005(5) -0.1846(3) 0.6615(2) 0.0383(10) Uani 1 1 d . . . . .
Cl44 Cl 0.02097(15) -0.15578(11) 0.59749(6) 0.0548(3) Uani 1 1 d . . . . .
C45 C -0.2197(6) -0.2126(4) 0.6503(3) 0.0520(14) Uani 1 1 d . . . . .
H45A H -0.231178 -0.219864 0.608577 0.062 Uiso 1 1 calc R U . . .
C46 C -0.3207(5) -0.2296(4) 0.7011(3) 0.0508(13) Uani 1 1 d . . . . .
H46A H -0.401143 -0.249275 0.693878 0.061 Uiso 1 1 calc R U . . .
C47 C -0.3063(5) -0.2186(3) 0.7613(3) 0.0436(11) Uani 1 1 d . . . . .
H47A H -0.376701 -0.229348 0.795323 0.052 Uiso 1 1 calc R U . . .
C48 C -0.1881(4) -0.1915(3) 0.7722(2) 0.0322(8) Uani 1 1 d . . . . .
H48A H -0.178402 -0.184275 0.814194 0.039 Uiso 1 1 calc R U . . .
N49 N 0.1755(3) -0.2806(2) 0.72547(14) 0.0296(7) Uani 1 1 d D . . . .
H49 H 0.1145(4) -0.2979(5) 0.7053(2) 0.023(10) Uiso 1 1 d D . . . .
C50 C 0.3017(4) -0.3456(3) 0.7304(2) 0.0301(8) Uani 1 1 d . . . . .
H50A H 0.283187 -0.415078 0.751336 0.036 Uiso 1 1 calc R U . . .
H50B H 0.352721 -0.323137 0.758962 0.036 Uiso 1 1 calc R U . . .
C51 C 0.3883(4) -0.3486(3) 0.6673(2) 0.0281(8) Uani 1 1 d . . . . .
C52 C 0.3918(5) -0.2646(3) 0.6162(2) 0.0349(9) Uani 1 1 d . . . . .
H52A H 0.336600 -0.203429 0.620018 0.042 Uiso 1 1 calc R U . . .
C53 C 0.4761(5) -0.2701(4) 0.5599(2) 0.0432(10) Uani 1 1 d . . . . .
H53A H 0.478524 -0.212373 0.525354 0.052 Uiso 1 1 calc R U . . .
C54 C 0.5553(5) -0.3575(4) 0.5535(2) 0.0489(12) Uani 1 1 d . . . . .
H54A H 0.611593 -0.360845 0.514500 0.059 Uiso 1 1 calc R U . . .
C55 C 0.5537(5) -0.4421(4) 0.6044(3) 0.0515(12) Uani 1 1 d . . . . .
H55A H 0.609037 -0.503087 0.600283 0.062 Uiso 1 1 calc R U . . .
C56 C 0.4708(4) -0.4366(3) 0.6608(2) 0.0373(9) Uani 1 1 d . . . . .
H56A H 0.470477 -0.493971 0.695640 0.045 Uiso 1 1 calc R U . . .
S61 S 0.24164(9) 0.08248(7) 0.86336(4) 0.02518(18) Uani 1 1 d . . . . .
C61 C 0.3793(4) 0.1173(3) 0.80616(18) 0.0237(7) Uani 1 1 d . . . . .
N62 N 0.3873(3) 0.1025(2) 0.74774(15) 0.0250(6) Uani 1 1 d . . . . .
C63 C 0.5020(4) 0.1250(3) 0.70415(18) 0.0249(7) Uani 1 1 d . . . . .
C64 C 0.5007(4) 0.2106(3) 0.65422(19) 0.0291(8) Uani 1 1 d . . . . .
Cl64 Cl 0.35916(11) 0.29888(8) 0.64985(6) 0.0461(3) Uani 1 1 d . . . . .
C65 C 0.6102(4) 0.2282(3) 0.6085(2) 0.0353(9) Uani 1 1 d . . . . .
H65A H 0.606152 0.287105 0.574751 0.042 Uiso 1 1 calc R U . . .
C66 C 0.7247(5) 0.1603(3) 0.6120(2) 0.0379(9) Uani 1 1 d . . . . .
H66A H 0.799459 0.171742 0.580485 0.045 Uiso 1 1 calc R U . . .
C67 C 0.7305(4) 0.0749(3) 0.6621(2) 0.0359(9) Uani 1 1 d . . . . .
H67A H 0.809974 0.028781 0.665354 0.043 Uiso 1 1 calc R U . . .
C68 C 0.6205(4) 0.0572(3) 0.7070(2) 0.0328(9) Uani 1 1 d . . . . .
H68A H 0.624923 -0.001973 0.740534 0.039 Uiso 1 1 calc R U . . .
N69 N 0.4775(3) 0.1549(2) 0.82594(13) 0.0305(7) Uani 1 1 d D . . . .
H69 H 0.5383(5) 0.1714(13) 0.7917(2) 0.020(10) Uiso 1 1 d D . . . .
C70 C 0.4750(4) 0.1837(3) 0.88734(19) 0.0314(8) Uani 1 1 d . . . . .
H70A H 0.565762 0.167385 0.900865 0.038 Uiso 1 1 calc R U . . .
H70B H 0.415577 0.142966 0.920457 0.038 Uiso 1 1 calc R U . . .
C71 C 0.4282(4) 0.2940(3) 0.88498(18) 0.0297(8) Uani 1 1 d . . . . .
C72 C 0.2922(4) 0.3285(3) 0.8953(2) 0.0366(9) Uani 1 1 d . . . . .
H72A H 0.228404 0.282546 0.902470 0.044 Uiso 1 1 calc R U . . .
C73 C 0.2502(5) 0.4298(4) 0.8951(2) 0.0413(10) Uani 1 1 d . . . . .
H73A H 0.157967 0.452539 0.903075 0.050 Uiso 1 1 calc R U . . .
C74 C 0.3411(5) 0.4969(3) 0.8834(2) 0.0396(10) Uani 1 1 d . . . . .
H74A H 0.311854 0.565880 0.883648 0.048 Uiso 1 1 calc R U . . .
C75 C 0.4761(5) 0.4645(3) 0.8712(2) 0.0436(11) Uani 1 1 d . . . . .
H75A H 0.538857 0.511501 0.861649 0.052 Uiso 1 1 calc R U . . .
C76 C 0.5186(5) 0.3635(3) 0.8729(2) 0.0394(10) Uani 1 1 d . . . . .
H76A H 0.611173 0.341314 0.865712 0.047 Uiso 1 1 calc R U . . .
C80 C 0.2401(16) 0.0188(12) 0.5069(8) 0.102(6) Uani 0.5 1 d D U P A -1
H80A H 0.207041 0.080215 0.476900 0.154 Uiso 0.5 1 calc R U P A -1
H80B H 0.203417 0.022979 0.551163 0.154 Uiso 0.5 1 calc R U P A -1
H80C H 0.212303 -0.039936 0.496460 0.154 Uiso 0.5 1 calc R U P A -1
C81 C 0.3900(7) 0.0081(8) 0.5011(4) 0.057(4) Uani 0.5 1 d G U P A -1
C82 C 0.4645(9) 0.0046(9) 0.4419(4) 0.036(3) Uani 0.5 1 d DG U P A -1
H82A H 0.420876 0.011448 0.404676 0.043 Uiso 0.5 1 calc R U P A -1
C83 C 0.6029(9) -0.0089(11) 0.4371(6) 0.063(4) Uani 0.5 1 d G U P A -1
H83A H 0.653801 -0.011335 0.396581 0.075 Uiso 0.5 1 calc R U P A -1
C84 C 0.6667(7) -0.0189(11) 0.4915(8) 0.084(5) Uani 0.5 1 d G U P A -1
H84A H 0.761295 -0.028174 0.488206 0.101 Uiso 0.5 1 calc R U P A -1
C85 C 0.5922(11) -0.0154(10) 0.5507(7) 0.082(5) Uani 0.5 1 d G U P A -1
H85A H 0.635866 -0.022231 0.587925 0.098 Uiso 0.5 1 calc R U P A -1
C86 C 0.4539(11) -0.0019(8) 0.5555(4) 0.062(5) Uani 0.5 1 d DG U P A -1
H86A H 0.402941 0.000551 0.596021 0.074 Uiso 0.5 1 calc R U P A -1

loop_
_atom_site_aniso_label
_atom_site_aniso_U_11
_atom_site_aniso_U_22
_atom_site_aniso_U_33
_atom_site_aniso_U_23
_atom_site_aniso_U_13
_atom_site_aniso_U_12
Cu1 0.0261(3) 0.0208(2) 0.0287(3) -0.0072(2) -0.0015(2) -0.0023(2)
Cu2 0.0240(3) 0.0254(3) 0.0254(3) -0.0067(2) -0.0005(2) -0.0053(2)
Cu3 0.0294(3) 0.0190(2) 0.0222(2) -0.00270(19) -0.0014(2) -0.0015(2)
Cu4 0.0247(3) 0.0228(3) 0.0256(3) -0.0027(2) 0.0000(2) -0.0030(2)
S1 0.0280(4) 0.0235(4) 0.0236(4) -0.0069(3) -0.0019(3) -0.0012(3)
C1 0.0223(17) 0.0253(17) 0.0199(16) -0.0046(13) -0.0014(14) -0.0014(13)
N2 0.0281(16) 0.0192(14) 0.0212(14) -0.0018(11) 0.0001(12) -0.0008(12)
C3 0.0289(19) 0.0179(15) 0.0203(15) -0.0013(12) -0.0029(14) 0.0009(13)
C4 0.0280(19) 0.0247(17) 0.0233(16) -0.0052(13) 0.0009(15) -0.0063(14)
Cl4 0.0289(5) 0.0421(5) 0.0474(6) -0.0165(4) -0.0043(4) -0.0072(4)
C5 0.036(2) 0.0268(18) 0.0297(19) -0.0052(15) 0.0009(17) 0.0029(16)
C6 0.044(2) 0.0211(17) 0.0316(19) -0.0065(15) -0.0038(18) 0.0008(16)
C7 0.046(2) 0.0229(17) 0.0273(18) -0.0020(14) -0.0045(18) -0.0098(16)
C8 0.0277(19) 0.0273(18) 0.0235(17) -0.0034(14) -0.0032(15) -0.0037(15)
N9 0.0346(18) 0.0285(16) 0.0192(14) -0.0021(12) -0.0009(13) 0.0021(13)
C10 0.031(2) 0.043(2) 0.0213(17) -0.0025(16) -0.0001(16) 0.0066(17)
C11 0.0275(19) 0.0194(15) 0.0228(16) -0.0010(13) 0.0011(15) -0.0059(13)
C12 0.033(2) 0.0308(19) 0.032(2) -0.0026(15) 0.0002(17) -0.0036(16)
C13 0.030(2) 0.038(2) 0.049(2) -0.0063(19) -0.010(2) -0.0022(17)
C14 0.052(3) 0.033(2) 0.034(2) 0.0035(16) -0.018(2) -0.0055(19)
C15 0.057(3) 0.031(2) 0.0251(19) -0.0011(15) -0.0029(19) -0.0090(19)
C16 0.034(2) 0.0256(18) 0.0251(18) -0.0003(14) 0.0008(16) -0.0050(15)
S21 0.0240(4) 0.0199(4) 0.0262(4) -0.0030(3) 0.0008(3) -0.0015(3)
C21 0.0250(18) 0.0206(16) 0.0255(17) -0.0023(13) 0.0015(15) -0.0047(14)
N22 0.0235(15) 0.0210(14) 0.0273(15) -0.0013(12) 0.0012(13) -0.0024(12)
C23 0.0248(18) 0.0212(16) 0.0249(17) 0.0020(13) 0.0005(15) -0.0004(14)
C24 0.0216(17) 0.0250(17) 0.0288(18) -0.0062(14) -0.0020(15) -0.0028(14)
Cl24 0.0412(5) 0.0284(4) 0.0364(5) -0.0102(4) -0.0103(4) 0.0012(4)
C25 0.031(2) 0.0245(18) 0.0319(19) -0.0012(15) -0.0035(17) -0.0008(15)
C26 0.039(2) 0.033(2) 0.031(2) 0.0078(16) -0.0034(18) -0.0012(17)
C27 0.046(3) 0.040(2) 0.029(2) -0.0039(17) -0.0034(19) -0.0020(19)
C28 0.038(2) 0.0292(19) 0.0303(19) -0.0080(15) -0.0028(17) -0.0016(16)
N29 0.0269(18) 0.043(2) 0.0348(18) 0.0071(15) 0.0031(15) -0.0015(15)
C30 0.026(2) 0.041(2) 0.049(3) 0.013(2) 0.008(2) 0.0029(18)
C31 0.0236(19) 0.046(2) 0.0242(18) 0.0045(16) 0.0032(16) -0.0016(17)
C32 0.028(2) 0.049(3) 0.050(3) -0.005(2) -0.002(2) -0.0010(19)
C33 0.057(3) 0.049(3) 0.048(3) -0.016(2) -0.007(2) -0.005(2)
C34 0.053(3) 0.073(4) 0.064(3) -0.029(3) -0.004(3) -0.019(3)
C35 0.034(3) 0.093(5) 0.084(4) -0.034(4) -0.011(3) -0.017(3)
C36 0.028(2) 0.066(3) 0.060(3) -0.018(3) -0.011(2) 0.009(2)
S41 0.0224(4) 0.0235(4) 0.0315(4) -0.0077(3) -0.0013(4) -0.0013(3)
C41 0.0251(18) 0.0196(16) 0.0254(16) -0.0064(13) 0.0006(15) -0.0030(13)
N42 0.0268(16) 0.0206(14) 0.0326(16) -0.0082(12) -0.0025(14) -0.0041(12)
C43 0.029(2) 0.0191(16) 0.043(2) -0.0077(15) -0.0109(18) 0.0014(14)
C44 0.043(2) 0.033(2) 0.046(2) -0.0175(18) -0.011(2) -0.0034(18)
Cl44 0.0635(8) 0.0662(8) 0.0377(6) -0.0163(5) -0.0036(6) -0.0116(6)
C45 0.062(3) 0.037(2) 0.068(3) -0.020(2) -0.035(3) 0.001(2)
C46 0.039(3) 0.038(2) 0.082(4) -0.018(2) -0.024(3) -0.003(2)
C47 0.028(2) 0.032(2) 0.068(3) -0.004(2) -0.009(2) -0.0032(17)
C48 0.028(2) 0.0221(17) 0.046(2) -0.0044(16) -0.0078(18) -0.0023(15)
N49 0.0258(16) 0.0230(15) 0.0401(18) -0.0104(13) -0.0019(14) -0.0003(12)
C50 0.031(2) 0.0225(17) 0.0341(19) -0.0045(14) -0.0034(17) 0.0024(15)
C51 0.0243(18) 0.0246(17) 0.037(2) -0.0074(15) -0.0057(16) -0.0045(14)
C52 0.043(2) 0.0290(19) 0.034(2) -0.0089(16) -0.0043(19) -0.0041(17)
C53 0.043(3) 0.055(3) 0.034(2) -0.009(2) -0.001(2) -0.015(2)
C54 0.034(2) 0.073(3) 0.041(2) -0.021(2) 0.009(2) -0.010(2)
C55 0.038(3) 0.057(3) 0.056(3) -0.022(2) -0.001(2) 0.014(2)
C56 0.033(2) 0.034(2) 0.040(2) -0.0074(17) -0.0044(19) 0.0069(17)
S61 0.0269(4) 0.0265(4) 0.0214(4) -0.0036(3) -0.0008(3) -0.0056(3)
C61 0.0246(18) 0.0192(16) 0.0268(17) -0.0035(13) -0.0035(15) -0.0035(13)
N62 0.0293(16) 0.0217(14) 0.0244(14) -0.0025(11) -0.0041(13) -0.0073(12)
C63 0.0255(18) 0.0238(17) 0.0269(17) -0.0056(14) -0.0034(15) -0.0067(14)
C64 0.0257(19) 0.0296(19) 0.0304(19) -0.0017(15) -0.0057(16) -0.0037(15)
Cl64 0.0294(5) 0.0359(5) 0.0604(7) 0.0088(5) -0.0043(5) 0.0030(4)
C65 0.036(2) 0.037(2) 0.0313(19) -0.0018(16) -0.0051(18) -0.0091(18)
C66 0.032(2) 0.043(2) 0.041(2) -0.0158(19) 0.0091(19) -0.0121(18)
C67 0.025(2) 0.032(2) 0.052(3) -0.0148(18) -0.0031(19) -0.0001(16)
C68 0.035(2) 0.0260(18) 0.039(2) -0.0082(16) -0.0088(18) -0.0001(16)
N69 0.0309(18) 0.0363(17) 0.0291(16) -0.0155(14) 0.0015(14) -0.0108(14)
C70 0.037(2) 0.0296(19) 0.0308(19) -0.0107(15) -0.0118(17) -0.0011(16)
C71 0.036(2) 0.0319(19) 0.0215(16) -0.0075(14) -0.0056(16) -0.0020(16)
C72 0.032(2) 0.038(2) 0.044(2) -0.0130(18) -0.0079(19) -0.0056(17)
C73 0.039(2) 0.043(2) 0.042(2) -0.0105(19) -0.012(2) 0.0041(19)
C74 0.051(3) 0.029(2) 0.037(2) -0.0073(16) -0.007(2) 0.0034(18)
C75 0.052(3) 0.033(2) 0.047(3) -0.0112(19) 0.006(2) -0.015(2)
C76 0.037(2) 0.040(2) 0.045(2) -0.0176(19) 0.002(2) -0.0061(18)
C80 0.079(10) 0.070(8) 0.132(12) -0.012(8) 0.063(9) -0.014(8)
C81 0.074(9) 0.038(5) 0.050(6) -0.015(4) 0.044(7) -0.018(6)
C82 0.029(6) 0.046(5) 0.033(5) -0.014(4) 0.006(4) -0.009(5)
C83 0.041(7) 0.056(7) 0.090(10) -0.026(7) 0.003(7) 0.003(6)
C84 0.061(10) 0.056(7) 0.136(13) -0.010(9) -0.034(10) -0.007(8)
C85 0.124(15) 0.054(8) 0.076(10) -0.008(8) -0.028(10) -0.029(10)
C86 0.118(15) 0.040(6) 0.027(5) -0.011(4) 0.013(8) -0.026(9)

loop_
_atom_type_symbol
_atom_type_description
_atom_type_scat_dispersion_real
_atom_type_scat_dispersion_imag
_atom_type_scat_source
C C 0.0181 0.0091 'International Tables Vol C Tables 4.2.6.8 and 6.1.1.4'
H H 0.0000 0.0000 'International Tables Vol C Tables 4.2.6.8 and 6.1.1.4'
Cl Cl 0.3639 0.7018 'International Tables Vol C Tables 4.2.6.8 and 6.1.1.4'
Cu Cu -1.9646 0.5888 'International Tables Vol C Tables 4.2.6.8 and 6.1.1.4'
N N 0.0311 0.0180 'International Tables Vol C Tables 4.2.6.8 and 6.1.1.4'
S S 0.3331 0.5567 'International Tables Vol C Tables 4.2.6.8 and 6.1.1.4'

loop_
_geom_angle_atom_site_label_1
_geom_angle_atom_site_label_2
_geom_angle_atom_site_label_3
_geom_angle
_geom_angle_site_symmetry_1
_geom_angle_site_symmetry_3
_geom_angle_publ_flag
N42 Cu1 S21 122.28(10) . . ?
N42 Cu1 S1 110.20(10) . . ?
S21 Cu1 S1 127.19(4) . . ?
N42 Cu1 Cu3 146.90(10) . . ?
S21 Cu1 Cu3 57.74(3) . . ?
S1 Cu1 Cu3 81.96(3) . . ?
N42 Cu1 Cu2 96.03(10) . . ?
S21 Cu1 Cu2 120.54(3) . . ?
S1 Cu1 Cu2 54.23(3) . . ?
Cu3 Cu1 Cu2 65.45(2) . . ?
N42 Cu1 Cu4 87.57(10) . . ?
S21 Cu1 Cu4 78.76(3) . . ?
S1 Cu1 Cu4 110.62(3) . . ?
Cu3 Cu1 Cu4 59.43(2) . . ?
Cu2 Cu1 Cu4 57.61(2) . . ?
N62 Cu2 S1 127.10(9) . . ?
N62 Cu2 S41 112.17(9) . . ?
S1 Cu2 S41 120.64(4) . . ?
N62 Cu2 Cu4 94.59(9) . . ?
S1 Cu2 Cu4 117.48(3) . . ?
S41 Cu2 Cu4 54.65(3) . . ?
N62 Cu2 Cu1 143.57(10) . . ?
S1 Cu2 Cu1 54.73(3) . . ?
S41 Cu2 Cu1 80.53(3) . . ?
Cu4 Cu2 Cu1 64.14(2) . . ?
N62 Cu2 Cu3 87.68(10) . . ?
S1 Cu2 Cu3 76.91(3) . . ?
S41 Cu2 Cu3 111.03(3) . . ?
Cu4 Cu2 Cu3 58.594(19) . . ?
Cu1 Cu2 Cu3 56.212(19) . . ?
N2 Cu3 S61 131.04(10) . . ?
N2 Cu3 S21 107.71(10) . . ?
S61 Cu3 S21 121.02(4) . . ?
N2 Cu3 Cu1 92.81(9) . . ?
S61 Cu3 Cu1 118.31(3) . . ?
S21 Cu3 Cu1 54.34(3) . . ?
N2 Cu3 Cu4 146.20(9) . . ?
S61 Cu3 Cu4 55.52(3) . . ?
S21 Cu3 Cu4 79.88(3) . . ?
Cu1 Cu3 Cu4 64.32(2) . . ?
N2 Cu3 Cu2 90.26(9) . . ?
S61 Cu3 Cu2 77.78(3) . . ?
S21 Cu3 Cu2 110.49(3) . . ?
Cu1 Cu3 Cu2 58.33(2) . . ?
Cu4 Cu3 Cu2 56.97(2) . . ?
N22 Cu4 S41 127.28(9) . . ?
N22 Cu4 S61 107.19(9) . . ?
S41 Cu4 S61 125.45(4) . . ?
N22 Cu4 Cu2 147.23(9) . . ?
S41 Cu4 Cu2 55.74(3) . . ?
S61 Cu4 Cu2 81.11(3) . . ?
N22 Cu4 Cu3 94.47(9) . . ?
S41 Cu4 Cu3 117.66(3) . . ?
S61 Cu4 Cu3 53.56(3) . . ?
Cu2 Cu4 Cu3 64.44(2) . . ?
N22 Cu4 Cu1 89.42(9) . . ?
S41 Cu4 Cu1 77.74(3) . . ?
S61 Cu4 Cu1 108.53(3) . . ?
Cu2 Cu4 Cu1 58.24(2) . . ?
Cu3 Cu4 Cu1 56.253(19) . . ?
C1 S1 Cu2 105.68(12) . . ?
C1 S1 Cu1 107.38(12) . . ?
Cu2 S1 Cu1 71.04(3) . . ?
N2 C1 N9 122.5(3) . . ?
N2 C1 S1 119.8(3) . . ?
N9 C1 S1 117.7(3) . . ?
C1 N2 C3 119.8(3) . . ?
C1 N2 Cu3 119.0(2) . . ?
C3 N2 Cu3 121.1(2) . . ?
C8 C3 C4 118.0(3) . . ?
C8 C3 N2 120.6(3) . . ?
C4 C3 N2 121.2(3) . . ?
C5 C4 C3 121.1(4) . . ?
C5 C4 Cl4 119.0(3) . . ?
C3 C4 Cl4 119.9(3) . . ?
C6 C5 C4 119.9(4) . . ?
C5 C6 C7 119.5(4) . . ?
C8 C7 C6 120.8(4) . . ?
C7 C8 C3 120.6(4) . . ?
C1 N9 C10 125.4(3) . . ?
N9 C10 C11 114.7(3) . . ?
C16 C11 C12 118.5(4) . . ?
C16 C11 C10 118.6(4) . . ?
C12 C11 C10 122.9(3) . . ?
C13 C12 C11 120.6(4) . . ?
C12 C13 C14 120.0(4) . . ?
C15 C14 C13 119.6(4) . . ?
C14 C15 C16 120.1(4) . . ?
C15 C16 C11 121.2(4) . . ?
C21 S21 Cu1 106.45(13) . . ?
C21 S21 Cu3 108.02(13) . . ?
Cu1 S21 Cu3 67.92(3) . . ?
N22 C21 N29 122.4(3) . . ?
N22 C21 S21 120.5(3) . . ?
N29 C21 S21 116.9(3) . . ?
C21 N22 C23 118.6(3) . . ?
C21 N22 Cu4 120.1(3) . . ?
C23 N22 Cu4 121.4(2) . . ?
C24 C23 C28 117.6(3) . . ?
C24 C23 N22 121.9(3) . . ?
C28 C23 N22 120.3(3) . . ?
C25 C24 C23 121.5(4) . . ?
C25 C24 Cl24 119.0(3) . . ?
C23 C24 Cl24 119.5(3) . . ?
C26 C25 C24 119.9(4) . . ?
C27 C26 C25 119.6(4) . . ?
C26 C27 C28 120.9(4) . . ?
C27 C28 C23 120.5(4) . . ?
C21 N29 C30 125.1(3) . . ?
N29 C30 C31 113.4(4) . . ?
C32 C31 C36 118.4(5) . . ?
C32 C31 C30 123.1(4) . . ?
C36 C31 C30 118.5(4) . . ?
C31 C32 C33 121.4(5) . . ?
C34 C33 C32 119.4(5) . . ?
C35 C34 C33 119.6(5) . . ?
C34 C35 C36 121.2(5) . . ?
C35 C36 C31 120.0(5) . . ?
C41 S41 Cu4 104.40(12) . . ?
C41 S41 Cu2 108.83(12) . . ?
Cu4 S41 Cu2 69.61(3) . . ?
N42 C41 N49 121.8(3) . . ?
N42 C41 S41 120.1(3) . . ?
N49 C41 S41 118.1(3) . . ?
C41 N42 C43 123.4(3) . . ?
C41 N42 Cu1 119.7(2) . . ?
C43 N42 Cu1 117.0(2) . . ?
C44 C43 C48 117.9(4) . . ?
C44 C43 N42 123.2(4) . . ?
C48 C43 N42 118.4(4) . . ?
C43 C44 C45 120.7(5) . . ?
C43 C44 Cl44 120.1(3) . . ?
C45 C44 Cl44 119.1(4) . . ?
C46 C45 C44 119.0(5) . . ?
C47 C46 C45 121.2(4) . . ?
C46 C47 C48 119.5(5) . . ?
C47 C48 C43 121.6(4) . . ?
C41 N49 C50 126.1(3) . . ?
N49 C50 C51 115.6(3) . . ?
C56 C51 C52 118.8(4) . . ?
C56 C51 C50 119.0(4) . . ?
C52 C51 C50 122.1(4) . . ?
C53 C52 C51 120.1(4) . . ?
C54 C53 C52 120.7(5) . . ?
C53 C54 C55 119.9(5) . . ?
C56 C55 C54 119.5(4) . . ?
C55 C56 C51 120.9(4) . . ?
C61 S61 Cu3 104.90(12) . . ?
C61 S61 Cu4 106.90(12) . . ?
Cu3 S61 Cu4 70.92(3) . . ?
N62 C61 N69 121.8(3) . . ?
N62 C61 S61 120.1(3) . . ?
N69 C61 S61 118.1(3) . . ?
C61 N62 C63 119.1(3) . . ?
C61 N62 Cu2 120.4(3) . . ?
C63 N62 Cu2 120.2(2) . . ?
C64 C63 C68 117.1(4) . . ?
C64 C63 N62 122.1(3) . . ?
C68 C63 N62 120.7(3) . . ?
C65 C64 C63 121.9(4) . . ?
C65 C64 Cl64 119.0(3) . . ?
C63 C64 Cl64 119.1(3) . . ?
C66 C65 C64 119.9(4) . . ?
C65 C66 C67 119.7(4) . . ?
C68 C67 C66 120.0(4) . . ?
C67 C68 C63 121.3(4) . . ?
C61 N69 C70 127.0(3) . . ?
N69 C70 C71 113.7(3) . . ?
C76 C71 C72 118.5(4) . . ?
C76 C71 C70 120.9(4) . . ?
C72 C71 C70 120.6(4) . . ?
C73 C72 C71 120.2(4) . . ?
C74 C73 C72 120.3(4) . . ?
C73 C74 C75 120.2(4) . . ?
C76 C75 C74 119.7(4) . . ?
C75 C76 C71 121.1(4) . . ?
C82 C81 C86 120.0 . . ?
C82 C81 C80 120.1(7) . . ?
C86 C81 C80 119.9(7) . . ?
C83 C82 C81 120.0 . . ?
C82 C83 C84 120.0 . . ?
C85 C84 C83 120.0 . . ?
C84 C85 C86 120.0 . . ?
C85 C86 C81 120.0 . . ?

loop_
_geom_bond_atom_site_label_1
_geom_bond_atom_site_label_2
_geom_bond_distance
_geom_bond_site_symmetry_2
_geom_bond_publ_flag
Cu1 N42 1.986(3) . ?
Cu1 S21 2.2484(10) . ?
Cu1 S1 2.2670(10) . ?
Cu1 Cu3 2.5642(7) . ?
Cu1 Cu2 2.6260(8) . ?
Cu1 Cu4 2.7792(8) . ?
Cu2 N62 1.992(3) . ?
Cu2 S1 2.2530(10) . ?
Cu2 S41 2.2996(10) . ?
Cu2 Cu4 2.6081(8) . ?
Cu2 Cu3 2.8065(8) . ?
Cu3 N2 1.994(3) . ?
Cu3 S61 2.2601(10) . ?
Cu3 S21 2.3402(10) . ?
Cu3 Cu4 2.6552(7) . ?
Cu4 N22 1.999(3) . ?
Cu4 S41 2.2696(10) . ?
Cu4 S61 2.3160(10) . ?
S1 C1 1.757(4) . ?
C1 N2 1.317(5) . ?
C1 N9 1.353(4) . ?
N2 C3 1.416(4) . ?
C3 C8 1.397(5) . ?
C3 C4 1.402(5) . ?
C4 C5 1.398(5) . ?
C4 Cl4 1.733(4) . ?
C5 C6 1.384(6) . ?
C6 C7 1.389(6) . ?
C7 C8 1.387(6) . ?
N9 C10 1.453(5) . ?
C10 C11 1.505(5) . ?
C11 C16 1.384(5) . ?
C11 C12 1.399(6) . ?
C12 C13 1.383(6) . ?
C13 C14 1.397(7) . ?
C14 C15 1.381(7) . ?
C15 C16 1.383(6) . ?
S21 C21 1.763(4) . ?
C21 N22 1.312(5) . ?
C21 N29 1.356(5) . ?
N22 C23 1.431(5) . ?
C23 C24 1.393(5) . ?
C23 C28 1.405(6) . ?
C24 C25 1.386(5) . ?
C24 Cl24 1.736(4) . ?
C25 C26 1.382(6) . ?
C26 C27 1.375(7) . ?
C27 C28 1.385(6) . ?
N29 C30 1.460(6) . ?
C30 C31 1.519(7) . ?
C31 C32 1.378(7) . ?
C31 C36 1.385(6) . ?
C32 C33 1.393(7) . ?
C33 C34 1.369(8) . ?
C34 C35 1.369(9) . ?
C35 C36 1.380(9) . ?
S41 C41 1.765(4) . ?
C41 N42 1.314(5) . ?
C41 N49 1.358(4) . ?
N42 C43 1.420(5) . ?
C43 C44 1.399(6) . ?
C43 C48 1.400(6) . ?
C44 C45 1.405(7) . ?
C44 Cl44 1.727(5) . ?
C45 C46 1.391(8) . ?
C46 C47 1.367(8) . ?
C47 C48 1.387(6) . ?
N49 C50 1.453(5) . ?
C50 C51 1.510(6) . ?
C51 C56 1.386(6) . ?
C51 C52 1.393(6) . ?
C52 C53 1.389(6) . ?
C53 C54 1.364(8) . ?
C54 C55 1.395(8) . ?
C55 C56 1.383(7) . ?
S61 C61 1.773(4) . ?
C61 N62 1.306(5) . ?
C61 N69 1.360(5) . ?
N62 C63 1.415(5) . ?
C63 C64 1.391(5) . ?
C63 C68 1.408(6) . ?
C64 C65 1.388(6) . ?
C64 Cl64 1.736(4) . ?
C65 C66 1.379(7) . ?
C66 C67 1.392(7) . ?
C67 C68 1.382(6) . ?
N69 C70 1.459(5) . ?
C70 C71 1.509(5) . ?
C71 C76 1.388(6) . ?
C71 C72 1.400(6) . ?
C72 C73 1.392(6) . ?
C73 C74 1.368(7) . ?
C74 C75 1.389(7) . ?
C75 C76 1.382(7) . ?
C80 C81 1.507(18) . ?
C81 C82 1.3900 . ?
C81 C86 1.3900 . ?
C82 C83 1.3900 . ?
C83 C84 1.3900 . ?
C84 C85 1.3900 . ?
C85 C86 1.3900 . ?

loop_
_geom_hbond_atom_site_label_D
_geom_hbond_atom_site_label_H
_geom_hbond_atom_site_label_A
_geom_hbond_distance_DH
_geom_hbond_distance_HA
_geom_hbond_distance_DA
_geom_hbond_angle_DHA
_geom_hbond_site_symmetry_A
_geom_hbond_publ_flag
N49 H49 Cl44 0.9000(1) 2.831(6) 3.346(3) 117.7(5) . yes
